data_7124564
loop_
_publ_author_name
'Cipressi, Jacqueline'
'Brown, Seth N.'

_publ_section_title
;
 Octahedral to trigonal prismatic distortion driven by subjacent orbital
 \p antibonding interactions and modulated by ligand redox noninnocence.
;
_journal_issue 59
_journal_name_full 'Chemical communications (Cambridge, England)'
_journal_page_first 7956
_journal_page_last 7959
_journal_paper_doi 10.1039/c4cc03404j
_journal_volume 50
_journal_year 2014
_chemical_formula_moiety 'C56 H76 N2 O6 Ru'
_chemical_formula_sum 'C56 H76 N2 O6 Ru'
_chemical_formula_weight 974.25
_chemical_name_common (DOPO)2Ru
_chemical_name_systematic
; 
 Bis(2,4,6,8-tetra-tert-butyl-1,9-dioxophenoxazinato)ruthenium
;
_space_group_crystal_system monoclinic
_space_group_IT_number 14
_space_group_name_Hall '-P 2ybc'
_space_group_name_H-M_alt 'P 1 21/c 1'
_atom_sites_solution_hydrogens geom
_atom_sites_solution_primary heavy
_atom_sites_solution_secondary difmap
_audit_creation_method SHELXL-2013
_cell_angle_alpha 90
_cell_angle_beta 90.575(2)
_cell_angle_gamma 90
_cell_formula_units_Z 4
_cell_length_a 20.3495(11)
_cell_length_b 19.7245(11)
_cell_length_c 12.9833(7)
_cell_measurement_reflns_used 9057
_cell_measurement_temperature 120(2)
_cell_measurement_theta_max 24.21
_cell_measurement_theta_min 2.59
_cell_volume 5211.0(5)
_computing_cell_refinement 'Bruker SAINT'
_computing_data_collection 'Bruker APEX2'
_computing_data_reduction 'Bruker SAINT'
_computing_molecular_graphics 'Bruker SHELXTL'
_computing_publication_material 'Bruker SHELXTL'
_computing_structure_refinement 'SHELXL-2013 (Sheldrick, 2013)'
_computing_structure_solution 'SHELXS-97 (Sheldrick 2008)'
_diffrn_ambient_temperature 120(2)
_diffrn_detector_area_resol_mean 8.33
_diffrn_measured_fraction_theta_full 1.000
_diffrn_measured_fraction_theta_max 0.999
_diffrn_measurement_device_type 'Bruker APEX-II CCD'
_diffrn_measurement_method '\f and \w scans'
_diffrn_radiation_type MoK\a
_diffrn_radiation_wavelength 0.71073
_diffrn_reflns_av_R_equivalents 0.0853
_diffrn_reflns_av_unetI/netI 0.0429
_diffrn_reflns_Laue_measured_fraction_full 1.000
_diffrn_reflns_Laue_measured_fraction_max 0.999
_diffrn_reflns_limit_h_max 26
_diffrn_reflns_limit_h_min -25
_diffrn_reflns_limit_k_max 25
_diffrn_reflns_limit_k_min -25
_diffrn_reflns_limit_l_max 16
_diffrn_reflns_limit_l_min -16
_diffrn_reflns_number 149553
_diffrn_reflns_point_group_measured_fraction_full 1.000
_diffrn_reflns_point_group_measured_fraction_max 0.999
_diffrn_reflns_theta_full 25.242
_diffrn_reflns_theta_max 27.271
_diffrn_reflns_theta_min 1.438
_diffrn_source 'fine-focus sealed tube'
_exptl_absorpt_coefficient_mu 0.350
_exptl_absorpt_correction_T_max 0.9836
_exptl_absorpt_correction_T_min 0.9168
_exptl_absorpt_correction_type numerical
_exptl_absorpt_process_details
;
Blessing, R. H. (1995) Acta Cryst. A51, 33-38.

Sheldrick, G.M. (2008) SADABS v2008/1. Bruker AXS Inc.
Madison, WI USA.
;
_exptl_crystal_colour 'Dark Purple/black'
_exptl_crystal_density_diffrn 1.242
_exptl_crystal_density_method 'not measured'
_exptl_crystal_description Tablet
_exptl_crystal_F_000 2072
_exptl_crystal_recrystallization_method
;
Slow evaporation from deuteriochloroform 
;
_exptl_crystal_size_max 0.249
_exptl_crystal_size_mid 0.098
_exptl_crystal_size_min 0.051
_refine_diff_density_max 0.565
_refine_diff_density_min -0.595
_refine_diff_density_rms 0.075
_refine_ls_extinction_method none
_refine_ls_goodness_of_fit_ref 1.026
_refine_ls_hydrogen_treatment constr
_refine_ls_matrix_type full
_refine_ls_number_parameters 586
_refine_ls_number_reflns 11697
_refine_ls_number_restraints 0
_refine_ls_restrained_S_all 1.026
_refine_ls_R_factor_all 0.0629
_refine_ls_R_factor_gt 0.0378
_refine_ls_shift/su_max 0.005
_refine_ls_shift/su_mean 0.000
_refine_ls_structure_factor_coef Fsqd
_refine_ls_weighting_details 'w=1/[\s^2^(Fo^2^)+(0.0393P)^2^+4.6873P] where P=(Fo^2^+2Fc^2^)/3'
_refine_ls_weighting_scheme calc
_refine_ls_wR_factor_gt 0.0843
_refine_ls_wR_factor_ref 0.0951
_reflns_Friedel_coverage 0.000
_reflns_number_gt 8809
_reflns_number_total 11697
_reflns_threshold_expression 'I > 2\s(I)'
_cod_data_source_file c4cc03404j2.cif
_cod_data_source_block rudopo2
_cod_original_sg_symbol_H-M 'P 21/c'
_cod_database_code 7124564
_shelx_estimated_absorpt_t_min 0.918
_shelx_estimated_absorpt_t_max 0.982
_shelxl_version_number 2013-4

loop_
_space_group_symop_operation_xyz
'x, y, z'
'-x, y+1/2, -z+1/2'
'-x, -y, -z'
'x, -y-1/2, z-1/2'

loop_
_atom_site_label
_atom_site_type_symbol
_atom_site_fract_x
_atom_site_fract_y
_atom_site_fract_z
_atom_site_U_iso_or_equiv
_atom_site_adp_type
_atom_site_occupancy
_atom_site_site_symmetry_order
_atom_site_calc_flag
_atom_site_refinement_flags_posn
_atom_site_refinement_flags_adp
Ru Ru 0.25399(2) 1.09558(2) 0.55933(2) 0.01702(6) Uani 1 1 d . .
O1 O 0.24943(7) 1.05411(9) 0.41318(13) 0.0230(4) Uani 1 1 d . .
O2 O 0.29919(7) 1.14132(8) 0.68583(13) 0.0206(4) Uani 1 1 d . .
O3 O 0.25707(7) 1.00456(8) 0.63892(13) 0.0203(4) Uani 1 1 d . .
O4 O 0.21009(7) 1.18220(9) 0.49804(13) 0.0225(4) Uani 1 1 d . .
O10 O 0.47304(7) 1.11112(8) 0.45365(12) 0.0185(4) Uani 1 1 d . .
O20 O 0.03324(7) 1.06576(8) 0.64816(12) 0.0171(3) Uani 1 1 d . .
N1 N 0.34358(9) 1.10261(10) 0.51620(15) 0.0163(4) Uani 1 1 d . .
N2 N 0.16395(9) 1.08466(9) 0.59809(14) 0.0161(4) Uani 1 1 d . .
C11 C 0.36042(11) 1.07998(12) 0.42276(18) 0.0177(5) Uani 1 1 d . .
C12 C 0.30633(11) 1.05438(12) 0.36637(19) 0.0204(5) Uani 1 1 d . .
C13 C 0.31856(12) 1.03248(13) 0.26560(19) 0.0240(5) Uani 1 1 d . .
C14 C 0.38306(12) 1.03887(13) 0.23222(19) 0.0242(5) Uani 1 1 d . .
H14 H 0.3912 1.0247 0.1636 0.029 Uiso 1 1 calc R U
C15 C 0.43823(11) 1.06403(13) 0.28816(19) 0.0206(5) Uani 1 1 d . .
C16 C 0.42508(11) 1.08514(12) 0.38772(18) 0.0185(5) Uani 1 1 d . .
C17 C 0.26274(13) 1.00781(16) 0.1954(2) 0.0323(6) Uani 1 1 d . .
C18 C 0.50643(12) 1.06652(13) 0.24045(19) 0.0224(5) Uani 1 1 d . .
C21 C 0.38948(11) 1.12872(12) 0.57991(18) 0.0174(5) Uani 1 1 d . .
C22 C 0.36310(11) 1.14781(12) 0.67578(18) 0.0179(5) Uani 1 1 d . .
C23 C 0.40848(11) 1.17087(12) 0.75104(19) 0.0192(5) Uani 1 1 d . .
C24 C 0.47351(11) 1.17416(12) 0.71965(19) 0.0198(5) Uani 1 1 d . .
H24 H 0.5038 1.1907 0.7698 0.024 Uiso 1 1 calc R U
C25 C 0.50091(11) 1.15642(11) 0.62388(18) 0.0173(5) Uani 1 1 d . .
C26 C 0.45609(11) 1.13224(12) 0.55218(18) 0.0168(5) Uani 1 1 d . .
C27 C 0.38606(12) 1.18877(13) 0.8589(2) 0.0239(5) Uani 1 1 d . .
C28 C 0.57540(11) 1.16304(13) 0.60570(19) 0.0219(5) Uani 1 1 d . .
C31 C 0.14605(11) 1.02948(12) 0.65126(17) 0.0163(5) Uani 1 1 d . .
C32 C 0.19929(11) 0.98574(12) 0.67314(18) 0.0174(5) Uani 1 1 d . .
C33 C 0.18506(11) 0.92696(13) 0.72972(19) 0.0204(5) Uani 1 1 d . .
C34 C 0.12005(11) 0.91924(12) 0.75899(19) 0.0216(5) Uani 1 1 d . .
H34 H 0.1107 0.8799 0.7985 0.026 Uiso 1 1 calc R U
C35 C 0.06580(11) 0.96228(12) 0.73763(19) 0.0195(5) Uani 1 1 d . .
C36 C 0.08049(10) 1.01879(12) 0.68004(18) 0.0173(5) Uani 1 1 d . .
C37 C 0.23898(12) 0.87666(14) 0.7591(2) 0.0276(6) Uani 1 1 d . .
C38 C -0.00326(11) 0.94528(12) 0.77567(19) 0.0220(5) Uani 1 1 d . .
C41 C 0.11850(11) 1.13010(12) 0.56739(17) 0.0164(5) Uani 1 1 d . .
C42 C 0.14612(11) 1.18327(12) 0.50898(18) 0.0184(5) Uani 1 1 d . .
C43 C 0.10158(11) 1.23067(12) 0.46694(18) 0.0202(5) Uani 1 1 d . .
C44 C 0.03603(11) 1.22095(12) 0.49195(18) 0.0202(5) Uani 1 1 d . .
H44 H 0.0062 1.2538 0.4653 0.024 Uiso 1 1 calc R U
C45 C 0.00768(10) 1.16883(12) 0.55163(18) 0.0178(5) Uani 1 1 d . .
C46 C 0.05178(11) 1.12169(12) 0.58941(18) 0.0168(5) Uani 1 1 d . .
C47 C 0.12508(12) 1.28713(13) 0.3956(2) 0.0242(5) Uani 1 1 d . .
C48 C -0.06693(11) 1.16585(13) 0.56817(19) 0.0211(5) Uani 1 1 d . .
C171 C 0.28799(16) 0.9795(2) 0.0939(2) 0.0571(11) Uani 1 1 d . .
H17A H 0.3166 0.9405 0.1078 0.086 Uiso 1 1 calc R U
H17B H 0.3129 1.0147 0.0580 0.086 Uiso 1 1 calc R U
H17C H 0.2507 0.9652 0.0508 0.086 Uiso 1 1 calc R U
C172 C 0.21831(14) 1.06843(18) 0.1736(2) 0.0459(8) Uani 1 1 d . .
H17D H 0.2020 1.0867 0.2388 0.069 Uiso 1 1 calc R U
H17E H 0.1810 1.0541 0.1305 0.069 Uiso 1 1 calc R U
H17F H 0.2433 1.1035 0.1376 0.069 Uiso 1 1 calc R U
C173 C 0.22400(14) 0.95127(15) 0.2488(2) 0.0351(7) Uani 1 1 d . .
H17G H 0.2531 0.9127 0.2624 0.053 Uiso 1 1 calc R U
H17H H 0.1875 0.9368 0.2041 0.053 Uiso 1 1 calc R U
H17I H 0.2066 0.9683 0.3141 0.053 Uiso 1 1 calc R U
C181 C 0.53172(13) 1.13947(13) 0.2432(2) 0.0303(6) Uani 1 1 d . .
H18A H 0.5015 1.1688 0.2044 0.045 Uiso 1 1 calc R U
H18B H 0.5754 1.1414 0.2123 0.045 Uiso 1 1 calc R U
H18C H 0.5345 1.1550 0.3148 0.045 Uiso 1 1 calc R U
C182 C 0.50592(13) 1.04334(16) 0.1280(2) 0.0322(6) Uani 1 1 d . .
H18D H 0.4771 1.0731 0.0874 0.048 Uiso 1 1 calc R U
H18E H 0.4897 0.9966 0.1238 0.048 Uiso 1 1 calc R U
H18F H 0.5506 1.0455 0.1008 0.048 Uiso 1 1 calc R U
C183 C 0.55188(12) 1.01869(13) 0.2999(2) 0.0272(6) Uani 1 1 d . .
H18G H 0.5958 1.0200 0.2698 0.041 Uiso 1 1 calc R U
H18H H 0.5345 0.9724 0.2960 0.041 Uiso 1 1 calc R U
H18I H 0.5545 1.0330 0.3721 0.041 Uiso 1 1 calc R U
C271 C 0.44296(13) 1.21014(15) 0.9283(2) 0.0316(6) Uani 1 1 d . .
H27A H 0.4264 1.2212 0.9969 0.047 Uiso 1 1 calc R U
H27B H 0.4645 1.2501 0.8990 0.047 Uiso 1 1 calc R U
H27C H 0.4747 1.1729 0.9338 0.047 Uiso 1 1 calc R U
C272 C 0.35273(13) 1.12632(14) 0.9065(2) 0.0297(6) Uani 1 1 d . .
H27D H 0.3380 1.1373 0.9761 0.045 Uiso 1 1 calc R U
H27E H 0.3841 1.0887 0.9097 0.045 Uiso 1 1 calc R U
H27F H 0.3148 1.1132 0.8638 0.045 Uiso 1 1 calc R U
C273 C 0.33783(13) 1.24817(14) 0.8518(2) 0.0324(6) Uani 1 1 d . .
H27G H 0.3229 1.2602 0.9210 0.049 Uiso 1 1 calc R U
H27H H 0.2999 1.2351 0.8091 0.049 Uiso 1 1 calc R U
H27I H 0.3597 1.2873 0.8207 0.049 Uiso 1 1 calc R U
C281 C 0.58837(12) 1.21930(14) 0.5271(2) 0.0323(6) Uani 1 1 d . .
H28A H 0.5703 1.2621 0.5525 0.049 Uiso 1 1 calc R U
H28B H 0.5673 1.2076 0.4613 0.049 Uiso 1 1 calc R U
H28C H 0.6358 1.2241 0.5173 0.049 Uiso 1 1 calc R U
C282 C 0.61270(12) 1.18127(15) 0.7048(2) 0.0311(6) Uani 1 1 d . .
H28D H 0.5957 1.2240 0.7322 0.047 Uiso 1 1 calc R U
H28E H 0.6596 1.1862 0.6900 0.047 Uiso 1 1 calc R U
H28F H 0.6067 1.1452 0.7558 0.047 Uiso 1 1 calc R U
C283 C 0.60343(12) 1.09651(14) 0.5666(2) 0.0287(6) Uani 1 1 d . .
H28G H 0.5805 1.0833 0.5030 0.043 Uiso 1 1 calc R U
H28H H 0.5974 1.0612 0.6188 0.043 Uiso 1 1 calc R U
H28I H 0.6504 1.1021 0.5529 0.043 Uiso 1 1 calc R U
C371 C 0.21192(15) 0.81454(18) 0.8137(3) 0.0632(12) Uani 1 1 d . .
H37A H 0.1885 0.8287 0.8756 0.095 Uiso 1 1 calc R U
H37B H 0.2482 0.7844 0.8332 0.095 Uiso 1 1 calc R U
H37C H 0.1816 0.7905 0.7674 0.095 Uiso 1 1 calc R U
C372 C 0.27524(13) 0.85361(14) 0.6625(2) 0.0334(6) Uani 1 1 d . .
H37D H 0.2928 0.8933 0.6267 0.050 Uiso 1 1 calc R U
H37E H 0.2447 0.8294 0.6168 0.050 Uiso 1 1 calc R U
H37F H 0.3114 0.8234 0.6823 0.050 Uiso 1 1 calc R U
C373 C 0.28661(13) 0.91262(18) 0.8329(2) 0.0409(8) Uani 1 1 d . .
H37G H 0.3046 0.9529 0.7992 0.061 Uiso 1 1 calc R U
H37H H 0.3226 0.8818 0.8515 0.061 Uiso 1 1 calc R U
H37I H 0.2632 0.9262 0.8952 0.061 Uiso 1 1 calc R U
C381 C -0.00438(13) 0.88063(15) 0.8407(3) 0.0383(7) Uani 1 1 d . .
H38A H 0.0245 0.8863 0.9009 0.057 Uiso 1 1 calc R U
H38B H 0.0110 0.8423 0.7993 0.057 Uiso 1 1 calc R U
H38C H -0.0493 0.8719 0.8635 0.057 Uiso 1 1 calc R U
C382 C -0.04902(12) 0.93351(15) 0.6833(2) 0.0327(6) Uani 1 1 d . .
H38D H -0.0495 0.9740 0.6396 0.049 Uiso 1 1 calc R U
H38E H -0.0936 0.9243 0.7076 0.049 Uiso 1 1 calc R U
H38F H -0.0333 0.8947 0.6435 0.049 Uiso 1 1 calc R U
C383 C -0.02822(13) 1.00337(14) 0.8428(2) 0.0304(6) Uani 1 1 d . .
H38G H 0.0018 1.0099 0.9014 0.046 Uiso 1 1 calc R U
H38H H -0.0721 0.9923 0.8681 0.046 Uiso 1 1 calc R U
H38I H -0.0303 1.0451 0.8019 0.046 Uiso 1 1 calc R U
C471 C 0.06924(13) 1.33387(15) 0.3620(2) 0.0341(7) Uani 1 1 d . .
H47A H 0.0356 1.3075 0.3254 0.051 Uiso 1 1 calc R U
H47B H 0.0864 1.3691 0.3162 0.051 Uiso 1 1 calc R U
H47C H 0.0499 1.3551 0.4228 0.051 Uiso 1 1 calc R U
C472 C 0.15443(13) 1.25469(15) 0.2986(2) 0.0302(6) Uani 1 1 d . .
H47D H 0.1906 1.2245 0.3185 0.045 Uiso 1 1 calc R U
H47E H 0.1710 1.2903 0.2532 0.045 Uiso 1 1 calc R U
H47F H 0.1204 1.2286 0.2623 0.045 Uiso 1 1 calc R U
C473 C 0.17629(13) 1.32990(14) 0.4526(2) 0.0322(6) Uani 1 1 d . .
H47G H 0.2128 1.3009 0.4752 0.048 Uiso 1 1 calc R U
H47H H 0.1561 1.3511 0.5128 0.048 Uiso 1 1 calc R U
H47I H 0.1929 1.3652 0.4065 0.048 Uiso 1 1 calc R U
C481 C -0.08135(12) 1.17410(15) 0.6828(2) 0.0290(6) Uani 1 1 d . .
H48A H -0.0637 1.2176 0.7071 0.044 Uiso 1 1 calc R U
H48B H -0.0606 1.1370 0.7215 0.044 Uiso 1 1 calc R U
H48C H -0.1290 1.1730 0.6934 0.044 Uiso 1 1 calc R U
C482 C -0.10314(11) 1.22187(14) 0.5090(2) 0.0283(6) Uani 1 1 d . .
H48D H -0.0868 1.2662 0.5318 0.042 Uiso 1 1 calc R U
H48E H -0.1504 1.2187 0.5224 0.042 Uiso 1 1 calc R U
H48F H -0.0954 1.2166 0.4351 0.042 Uiso 1 1 calc R U
C483 C -0.09423(12) 1.09849(14) 0.5296(2) 0.0312(6) Uani 1 1 d . .
H48G H -0.0848 1.0935 0.4561 0.047 Uiso 1 1 calc R U
H48H H -0.1419 1.0973 0.5399 0.047 Uiso 1 1 calc R U
H48I H -0.0736 1.0613 0.5680 0.047 Uiso 1 1 calc R U

loop_
_atom_site_aniso_label
_atom_site_aniso_U_11
_atom_site_aniso_U_22
_atom_site_aniso_U_33
_atom_site_aniso_U_23
_atom_site_aniso_U_13
_atom_site_aniso_U_12
Ru 0.00733(8) 0.02005(10) 0.02376(10) 0.00276(9) 0.00377(6) -0.00119(8)
O1 0.0115(8) 0.0312(10) 0.0263(9) 0.0001(8) 0.0022(7) -0.0038(7)
O2 0.0102(8) 0.0245(9) 0.0271(9) -0.0013(7) 0.0054(7) -0.0019(7)
O3 0.0091(7) 0.0245(9) 0.0275(9) 0.0050(7) 0.0037(7) 0.0002(7)
O4 0.0093(8) 0.0256(9) 0.0325(10) 0.0074(8) 0.0046(7) -0.0010(7)
O10 0.0099(7) 0.0228(9) 0.0230(9) -0.0011(7) 0.0046(6) -0.0024(6)
O20 0.0086(7) 0.0178(8) 0.0250(9) 0.0017(7) 0.0038(6) -0.0010(6)
N1 0.0112(9) 0.0153(10) 0.0224(10) 0.0038(8) 0.0020(7) -0.0003(8)
N2 0.0108(9) 0.0186(11) 0.0188(10) -0.0009(8) 0.0014(7) -0.0017(7)
C11 0.0127(11) 0.0185(12) 0.0221(12) 0.0015(9) 0.0019(9) -0.0008(9)
C12 0.0128(11) 0.0238(13) 0.0247(13) 0.0033(10) 0.0017(9) -0.0031(9)
C13 0.0188(12) 0.0289(14) 0.0243(13) 0.0019(11) 0.0011(10) -0.0035(10)
C14 0.0207(12) 0.0301(14) 0.0218(13) -0.0011(11) 0.0040(10) -0.0030(11)
C15 0.0158(11) 0.0221(13) 0.0241(13) 0.0017(10) 0.0049(9) -0.0030(10)
C16 0.0124(11) 0.0194(13) 0.0236(12) 0.0013(10) 0.0006(9) -0.0024(9)
C17 0.0200(13) 0.0512(19) 0.0257(14) -0.0021(13) -0.0002(11) -0.0096(12)
C18 0.0162(12) 0.0247(13) 0.0264(13) -0.0007(11) 0.0073(10) -0.0029(10)
C21 0.0113(10) 0.0177(12) 0.0231(12) 0.0020(10) 0.0018(9) -0.0002(9)
C22 0.0140(11) 0.0140(11) 0.0257(13) 0.0028(10) 0.0055(9) -0.0010(9)
C23 0.0150(11) 0.0153(12) 0.0273(13) -0.0021(10) 0.0032(9) 0.0020(9)
C24 0.0150(11) 0.0183(12) 0.0262(13) -0.0020(10) -0.0017(9) -0.0011(9)
C25 0.0106(10) 0.0136(11) 0.0277(13) 0.0004(10) 0.0037(9) -0.0011(9)
C26 0.0139(11) 0.0159(12) 0.0205(12) 0.0033(9) 0.0044(9) 0.0016(9)
C27 0.0186(12) 0.0260(14) 0.0273(14) -0.0062(11) 0.0058(10) 0.0002(10)
C28 0.0105(11) 0.0268(13) 0.0285(14) -0.0017(11) 0.0032(9) -0.0015(10)
C31 0.0121(11) 0.0165(11) 0.0202(12) -0.0004(9) 0.0023(9) -0.0019(9)
C32 0.0103(10) 0.0207(12) 0.0212(12) -0.0009(10) 0.0025(9) -0.0016(9)
C33 0.0122(11) 0.0226(12) 0.0265(13) 0.0026(10) 0.0029(9) 0.0004(9)
C34 0.0169(12) 0.0200(13) 0.0280(13) 0.0047(10) 0.0055(10) -0.0030(9)
C35 0.0120(11) 0.0198(12) 0.0269(13) -0.0011(10) 0.0045(9) -0.0016(9)
C36 0.0107(10) 0.0198(12) 0.0213(12) -0.0026(10) 0.0023(9) 0.0012(9)
C37 0.0142(12) 0.0277(14) 0.0410(16) 0.0127(12) 0.0053(11) 0.0015(10)
C38 0.0136(11) 0.0226(13) 0.0299(14) 0.0021(11) 0.0076(10) -0.0022(10)
C41 0.0126(11) 0.0176(12) 0.0190(12) -0.0006(9) 0.0018(9) -0.0003(9)
C42 0.0122(11) 0.0211(12) 0.0221(12) -0.0003(10) 0.0020(9) -0.0019(9)
C43 0.0171(11) 0.0224(13) 0.0213(12) 0.0001(10) 0.0014(9) -0.0008(10)
C44 0.0182(12) 0.0195(12) 0.0229(12) -0.0017(10) -0.0019(9) 0.0016(10)
C45 0.0102(10) 0.0218(12) 0.0214(12) -0.0027(10) 0.0009(9) -0.0014(9)
C46 0.0143(11) 0.0167(11) 0.0193(12) -0.0006(9) 0.0034(9) -0.0025(9)
C47 0.0173(12) 0.0257(14) 0.0297(14) 0.0081(11) 0.0007(10) -0.0006(10)
C48 0.0098(11) 0.0253(13) 0.0282(13) -0.0007(11) 0.0020(9) 0.0005(9)
C171 0.0368(18) 0.101(3) 0.0332(18) -0.0201(19) 0.0036(14) -0.0291(19)
C172 0.0251(15) 0.067(2) 0.0450(19) 0.0236(17) -0.0104(13) -0.0109(15)
C173 0.0269(14) 0.0410(17) 0.0375(16) -0.0057(13) -0.0020(12) -0.0124(13)
C181 0.0234(13) 0.0248(14) 0.0429(17) 0.0020(12) 0.0158(12) -0.0038(11)
C182 0.0226(13) 0.0478(18) 0.0263(14) -0.0050(13) 0.0101(11) -0.0036(12)
C183 0.0190(12) 0.0274(14) 0.0354(15) 0.0013(12) 0.0092(11) 0.0014(11)
C271 0.0256(14) 0.0402(17) 0.0291(14) -0.0103(13) 0.0029(11) -0.0045(12)
C272 0.0258(14) 0.0323(15) 0.0313(15) 0.0016(12) 0.0090(11) -0.0021(12)
C273 0.0258(14) 0.0300(15) 0.0414(17) -0.0121(13) 0.0084(12) 0.0038(12)
C281 0.0175(12) 0.0336(16) 0.0461(17) 0.0072(13) 0.0045(12) -0.0061(11)
C282 0.0129(12) 0.0380(16) 0.0425(17) -0.0079(13) -0.0010(11) -0.0021(11)
C283 0.0139(11) 0.0323(15) 0.0400(15) -0.0067(13) 0.0025(10) 0.0025(11)
C371 0.0237(15) 0.050(2) 0.117(3) 0.053(2) 0.0194(18) 0.0132(14)
C372 0.0226(13) 0.0290(15) 0.0486(18) -0.0049(13) 0.0005(12) 0.0086(11)
C373 0.0234(14) 0.070(2) 0.0295(15) 0.0042(15) -0.0009(11) 0.0106(14)
C381 0.0191(13) 0.0334(16) 0.063(2) 0.0166(15) 0.0171(13) -0.0037(12)
C382 0.0191(13) 0.0409(16) 0.0382(16) -0.0049(13) 0.0058(11) -0.0129(12)
C383 0.0232(13) 0.0327(15) 0.0355(15) -0.0062(12) 0.0149(11) -0.0073(11)
C471 0.0259(14) 0.0367(16) 0.0396(16) 0.0181(13) 0.0018(12) 0.0033(12)
C472 0.0259(14) 0.0367(16) 0.0282(14) 0.0095(12) 0.0056(11) -0.0025(12)
C473 0.0256(14) 0.0255(14) 0.0454(17) 0.0055(13) -0.0005(12) -0.0061(11)
C481 0.0145(12) 0.0414(16) 0.0312(15) -0.0008(12) 0.0037(10) 0.0043(11)
C482 0.0117(11) 0.0356(16) 0.0376(15) 0.0039(12) -0.0008(10) 0.0026(11)
C483 0.0134(11) 0.0321(15) 0.0482(17) -0.0056(14) -0.0012(11) -0.0033(11)

loop_
_atom_type_symbol
_atom_type_description
_atom_type_scat_dispersion_real
_atom_type_scat_dispersion_imag
_atom_type_scat_source
C C 0.0033 0.0016 'International Tables Vol C Tables 4.2.6.8 and 6.1.1.4'
H H 0.0000 0.0000 'International Tables Vol C Tables 4.2.6.8 and 6.1.1.4'
N N 0.0061 0.0033 'International Tables Vol C Tables 4.2.6.8 and 6.1.1.4'
O O 0.0106 0.0060 'International Tables Vol C Tables 4.2.6.8 and 6.1.1.4'
Ru Ru -1.2594 0.8363 'International Tables Vol C Tables 4.2.6.8 and 6.1.1.4'

loop_
_geom_angle_atom_site_label_1
_geom_angle_atom_site_label_2
_geom_angle_atom_site_label_3
_geom_angle
N2 Ru N1 177.13(8)
N2 Ru O1 99.34(7)
N1 Ru O1 78.14(7)
N2 Ru O3 78.23(7)
N1 Ru O3 100.61(7)
O1 Ru O3 96.64(7)
N2 Ru O2 104.93(7)
N1 Ru O2 77.59(7)
O1 Ru O2 155.73(6)
O3 Ru O2 88.34(7)
N2 Ru O4 77.59(7)
N1 Ru O4 103.57(7)
O1 Ru O4 87.64(7)
O3 Ru O4 155.82(6)
O2 Ru O4 97.50(7)
C12 O1 Ru 113.05(14)
C22 O2 Ru 113.20(14)
C32 O3 Ru 112.98(14)
C42 O4 Ru 113.23(14)
C16 O10 C26 119.84(17)
C36 O20 C46 119.87(17)
C11 N1 C21 120.14(19)
C11 N1 Ru 119.52(15)
C21 N1 Ru 120.32(15)
C31 N2 C41 120.24(19)
C31 N2 Ru 119.44(15)
C41 N2 Ru 120.22(15)
N1 C11 C16 121.3(2)
N1 C11 C12 112.6(2)
C16 C11 C12 126.1(2)
O1 C12 C13 126.6(2)
O1 C12 C11 116.7(2)
C13 C12 C11 116.7(2)
C14 C13 C12 116.0(2)
C14 C13 C17 122.7(2)
C12 C13 C17 121.1(2)
C13 C14 C15 128.0(2)
C13 C14 H14 116.0
C15 C14 H14 116.0
C16 C15 C14 115.0(2)
C16 C15 C18 123.6(2)
C14 C15 C18 121.4(2)
C15 C16 O10 123.0(2)
C15 C16 C11 118.2(2)
O10 C16 C11 118.9(2)
C172 C17 C171 109.3(3)
C172 C17 C13 107.3(2)
C171 C17 C13 112.1(2)
C172 C17 C173 110.3(2)
C171 C17 C173 107.7(3)
C13 C17 C173 110.1(2)
C183 C18 C15 108.9(2)
C183 C18 C181 111.6(2)
C15 C18 C181 109.1(2)
C183 C18 C182 107.2(2)
C15 C18 C182 112.3(2)
C181 C18 C182 107.7(2)
N1 C21 C26 121.8(2)
N1 C21 C22 112.14(19)
C26 C21 C22 126.0(2)
O2 C22 C21 116.5(2)
O2 C22 C23 127.1(2)
C21 C22 C23 116.4(2)
C24 C23 C22 115.5(2)
C24 C23 C27 123.7(2)
C22 C23 C27 120.8(2)
C23 C24 C25 129.2(2)
C23 C24 H24 115.4
C25 C24 H24 115.4
C26 C25 C24 114.5(2)
C26 C25 C28 124.7(2)
C24 C25 C28 120.8(2)
C25 C26 O10 123.68(19)
C25 C26 C21 118.4(2)
O10 C26 C21 117.9(2)
C23 C27 C271 112.1(2)
C23 C27 C273 108.7(2)
C271 C27 C273 107.9(2)
C23 C27 C272 108.7(2)
C271 C27 C272 108.7(2)
C273 C27 C272 110.6(2)
C283 C28 C282 107.4(2)
C283 C28 C281 109.6(2)
C282 C28 C281 107.6(2)
C283 C28 C25 110.5(2)
C282 C28 C25 111.8(2)
C281 C28 C25 109.8(2)
N2 C31 C36 121.5(2)
N2 C31 C32 112.82(19)
C36 C31 C32 125.7(2)
O3 C32 C33 126.8(2)
O3 C32 C31 116.5(2)
C33 C32 C31 116.6(2)
C34 C33 C32 115.8(2)
C34 C33 C37 123.0(2)
C32 C33 C37 121.1(2)
C33 C34 C35 128.5(2)
C33 C34 H34 115.7
C35 C34 H34 115.7
C36 C35 C34 114.7(2)
C36 C35 C38 123.9(2)
C34 C35 C38 121.4(2)
C35 C36 O20 123.10(19)
C35 C36 C31 118.6(2)
O20 C36 C31 118.3(2)
C371 C37 C33 112.2(2)
C371 C37 C372 108.8(3)
C33 C37 C372 109.9(2)
C371 C37 C373 108.2(3)
C33 C37 C373 107.7(2)
C372 C37 C373 110.1(2)
C382 C38 C381 107.1(2)
C382 C38 C383 111.0(2)
C381 C38 C383 107.7(2)
C382 C38 C35 109.5(2)
C381 C38 C35 112.3(2)
C383 C38 C35 109.3(2)
N2 C41 C46 121.7(2)
N2 C41 C42 112.16(19)
C46 C41 C42 126.1(2)
O4 C42 C43 127.2(2)
O4 C42 C41 116.5(2)
C43 C42 C41 116.3(2)
C44 C43 C42 115.7(2)
C44 C43 C47 123.3(2)
C42 C43 C47 121.0(2)
C43 C44 C45 128.8(2)
C43 C44 H44 115.6
C45 C44 H44 115.6
C46 C45 C44 114.7(2)
C46 C45 C48 124.4(2)
C44 C45 C48 120.9(2)
C45 C46 O20 123.31(19)
C45 C46 C41 118.5(2)
O20 C46 C41 118.2(2)
C471 C47 C473 107.9(2)
C471 C47 C43 112.2(2)
C473 C47 C43 109.0(2)
C471 C47 C472 108.1(2)
C473 C47 C472 111.0(2)
C43 C47 C472 108.6(2)
C483 C48 C481 109.9(2)
C483 C48 C482 107.0(2)
C481 C48 C482 108.4(2)
C483 C48 C45 110.2(2)
C481 C48 C45 109.37(19)
C482 C48 C45 111.9(2)
C17 C171 H17A 109.5
C17 C171 H17B 109.5
H17A C171 H17B 109.5
C17 C171 H17C 109.5
H17A C171 H17C 109.5
H17B C171 H17C 109.5
C17 C172 H17D 109.5
C17 C172 H17E 109.5
H17D C172 H17E 109.5
C17 C172 H17F 109.5
H17D C172 H17F 109.5
H17E C172 H17F 109.5
C17 C173 H17G 109.5
C17 C173 H17H 109.5
H17G C173 H17H 109.5
C17 C173 H17I 109.5
H17G C173 H17I 109.5
H17H C173 H17I 109.5
C18 C181 H18A 109.5
C18 C181 H18B 109.5
H18A C181 H18B 109.5
C18 C181 H18C 109.5
H18A C181 H18C 109.5
H18B C181 H18C 109.5
C18 C182 H18D 109.5
C18 C182 H18E 109.5
H18D C182 H18E 109.5
C18 C182 H18F 109.5
H18D C182 H18F 109.5
H18E C182 H18F 109.5
C18 C183 H18G 109.5
C18 C183 H18H 109.5
H18G C183 H18H 109.5
C18 C183 H18I 109.5
H18G C183 H18I 109.5
H18H C183 H18I 109.5
C27 C271 H27A 109.5
C27 C271 H27B 109.5
H27A C271 H27B 109.5
C27 C271 H27C 109.5
H27A C271 H27C 109.5
H27B C271 H27C 109.5
C27 C272 H27D 109.5
C27 C272 H27E 109.5
H27D C272 H27E 109.5
C27 C272 H27F 109.5
H27D C272 H27F 109.5
H27E C272 H27F 109.5
C27 C273 H27G 109.5
C27 C273 H27H 109.5
H27G C273 H27H 109.5
C27 C273 H27I 109.5
H27G C273 H27I 109.5
H27H C273 H27I 109.5
C28 C281 H28A 109.5
C28 C281 H28B 109.5
H28A C281 H28B 109.5
C28 C281 H28C 109.5
H28A C281 H28C 109.5
H28B C281 H28C 109.5
C28 C282 H28D 109.5
C28 C282 H28E 109.5
H28D C282 H28E 109.5
C28 C282 H28F 109.5
H28D C282 H28F 109.5
H28E C282 H28F 109.5
C28 C283 H28G 109.5
C28 C283 H28H 109.5
H28G C283 H28H 109.5
C28 C283 H28I 109.5
H28G C283 H28I 109.5
H28H C283 H28I 109.5
C37 C371 H37A 109.5
C37 C371 H37B 109.5
H37A C371 H37B 109.5
C37 C371 H37C 109.5
H37A C371 H37C 109.5
H37B C371 H37C 109.5
C37 C372 H37D 109.5
C37 C372 H37E 109.5
H37D C372 H37E 109.5
C37 C372 H37F 109.5
H37D C372 H37F 109.5
H37E C372 H37F 109.5
C37 C373 H37G 109.5
C37 C373 H37H 109.5
H37G C373 H37H 109.5
C37 C373 H37I 109.5
H37G C373 H37I 109.5
H37H C373 H37I 109.5
C38 C381 H38A 109.5
C38 C381 H38B 109.5
H38A C381 H38B 109.5
C38 C381 H38C 109.5
H38A C381 H38C 109.5
H38B C381 H38C 109.5
C38 C382 H38D 109.5
C38 C382 H38E 109.5
H38D C382 H38E 109.5
C38 C382 H38F 109.5
H38D C382 H38F 109.5
H38E C382 H38F 109.5
C38 C383 H38G 109.5
C38 C383 H38H 109.5
H38G C383 H38H 109.5
C38 C383 H38I 109.5
H38G C383 H38I 109.5
H38H C383 H38I 109.5
C47 C471 H47A 109.5
C47 C471 H47B 109.5
H47A C471 H47B 109.5
C47 C471 H47C 109.5
H47A C471 H47C 109.5
H47B C471 H47C 109.5
C47 C472 H47D 109.5
C47 C472 H47E 109.5
H47D C472 H47E 109.5
C47 C472 H47F 109.5
H47D C472 H47F 109.5
H47E C472 H47F 109.5
C47 C473 H47G 109.5
C47 C473 H47H 109.5
H47G C473 H47H 109.5
C47 C473 H47I 109.5
H47G C473 H47I 109.5
H47H C473 H47I 109.5
C48 C481 H48A 109.5
C48 C481 H48B 109.5
H48A C481 H48B 109.5
C48 C481 H48C 109.5
H48A C481 H48C 109.5
H48B C481 H48C 109.5
C48 C482 H48D 109.5
C48 C482 H48E 109.5
H48D C482 H48E 109.5
C48 C482 H48F 109.5
H48D C482 H48F 109.5
H48E C482 H48F 109.5
C48 C483 H48G 109.5
C48 C483 H48H 109.5
H48G C483 H48H 109.5
C48 C483 H48I 109.5
H48G C483 H48I 109.5
H48H C483 H48I 109.5

loop_
_geom_bond_atom_site_label_1
_geom_bond_atom_site_label_2
_geom_bond_distance
Ru N2 1.9170(18)
Ru N1 1.9176(18)
Ru O1 2.0675(17)
Ru O3 2.0721(16)
Ru O2 2.0801(17)
Ru O4 2.0823(17)
O1 C12 1.313(3)
O2 C22 1.315(3)
O3 C32 1.315(3)
O4 C42 1.311(3)
O10 C16 1.390(3)
O10 C26 1.392(3)
O20 C36 1.395(3)
O20 C46 1.395(3)
N1 C11 1.340(3)
N1 C21 1.344(3)
N2 C31 1.341(3)
N2 C41 1.345(3)
C11 C16 1.400(3)
C11 C12 1.409(3)
C12 C13 1.402(3)
C13 C14 1.392(3)
C13 C17 1.529(4)
C14 C15 1.420(3)
C14 H14 0.9500
C15 C16 1.387(3)
C15 C18 1.526(3)
C17 C172 1.524(4)
C17 C171 1.525(4)
C17 C173 1.535(4)
C18 C183 1.526(4)
C18 C181 1.528(4)
C18 C182 1.529(4)
C21 C26 1.408(3)
C21 C22 1.412(3)
C22 C23 1.413(3)
C23 C24 1.390(3)
C23 C27 1.519(3)
C24 C25 1.412(3)
C24 H24 0.9500
C25 C26 1.382(3)
C25 C28 1.542(3)
C27 C271 1.520(4)
C27 C273 1.531(4)
C27 C272 1.538(4)
C28 C283 1.520(4)
C28 C282 1.530(4)
C28 C281 1.532(4)
C31 C36 1.405(3)
C31 C32 1.411(3)
C32 C33 1.404(3)
C33 C34 1.388(3)
C33 C37 1.525(3)
C34 C35 1.418(3)
C34 H34 0.9500
C35 C36 1.377(3)
C35 C38 1.531(3)
C37 C371 1.521(4)
C37 C372 1.530(4)
C37 C373 1.531(4)
C38 C382 1.529(4)
C38 C381 1.530(4)
C38 C383 1.529(3)
C41 C46 1.400(3)
C41 C42 1.414(3)
C42 C43 1.408(3)
C43 C44 1.389(3)
C43 C47 1.528(3)
C44 C45 1.414(3)
C44 H44 0.9500
C45 C46 1.379(3)
C45 C48 1.537(3)
C47 C471 1.524(3)
C47 C473 1.526(4)
C47 C472 1.539(4)
C48 C483 1.523(4)
C48 C481 1.529(4)
C48 C482 1.530(3)
C171 H17A 0.9800
C171 H17B 0.9800
C171 H17C 0.9800
C172 H17D 0.9800
C172 H17E 0.9800
C172 H17F 0.9800
C173 H17G 0.9800
C173 H17H 0.9800
C173 H17I 0.9800
C181 H18A 0.9800
C181 H18B 0.9800
C181 H18C 0.9800
C182 H18D 0.9800
C182 H18E 0.9800
C182 H18F 0.9800
C183 H18G 0.9800
C183 H18H 0.9800
C183 H18I 0.9800
C271 H27A 0.9800
C271 H27B 0.9800
C271 H27C 0.9800
C272 H27D 0.9800
C272 H27E 0.9800
C272 H27F 0.9800
C273 H27G 0.9800
C273 H27H 0.9800
C273 H27I 0.9800
C281 H28A 0.9800
C281 H28B 0.9800
C281 H28C 0.9800
C282 H28D 0.9800
C282 H28E 0.9800
C282 H28F 0.9800
C283 H28G 0.9800
C283 H28H 0.9800
C283 H28I 0.9800
C371 H37A 0.9800
C371 H37B 0.9800
C371 H37C 0.9800
C372 H37D 0.9800
C372 H37E 0.9800
C372 H37F 0.9800
C373 H37G 0.9800
C373 H37H 0.9800
C373 H37I 0.9800
C381 H38A 0.9800
C381 H38B 0.9800
C381 H38C 0.9800
C382 H38D 0.9800
C382 H38E 0.9800
C382 H38F 0.9800
C383 H38G 0.9800
C383 H38H 0.9800
C383 H38I 0.9800
C471 H47A 0.9800
C471 H47B 0.9800
C471 H47C 0.9800
C472 H47D 0.9800
C472 H47E 0.9800
C472 H47F 0.9800
C473 H47G 0.9800
C473 H47H 0.9800
C473 H47I 0.9800
C481 H48A 0.9800
C481 H48B 0.9800
C481 H48C 0.9800
C482 H48D 0.9800
C482 H48E 0.9800
C482 H48F 0.9800
C483 H48G 0.9800
C483 H48H 0.9800
C483 H48I 0.9800
